data_4076264
loop_
_publ_author_name
'Song, Li-Cheng'
'Cheng, Hua-Wei'
'Hu, Qing-Mei'

_publ_section_title
;
 A Basic Strategy for Functionalization of Metal Cyclopentadienyl
 Complexes:&#x00A0; Synthesis, Characterization, and Reactivity of Linear,
 Butterfly, and Cubic Chromium/Selenium Complexes Containing Functionally
 Substituted Cyclopentadienyl Ligands
;
_journal_issue 5
_journal_name_full Organometallics
_journal_page_first 1072
_journal_paper_doi 10.1021/om034283q
_journal_volume 23
_journal_year 2004
_chemical_formula_sum 'C18 H14 Cr2 O8 Se'
_chemical_formula_weight 541.25
_chemical_name_systematic
; 
 ? 
;
_space_group_IT_number 15
_symmetry_cell_setting monoclinic
_symmetry_space_group_name_Hall '-C 2yc'
_symmetry_space_group_name_H-M 'C 1 2/c 1'
_atom_sites_solution_hydrogens geom
_atom_sites_solution_primary direct
_atom_sites_solution_secondary difmap
_audit_creation_method SHELXL-97
_cell_angle_alpha 90.00
_cell_angle_beta 96.548(11)
_cell_angle_gamma 90.00
_cell_formula_units_Z 4
_cell_length_a 10.787(6)
_cell_length_b 8.057(5)
_cell_length_c 23.448(14)
_cell_measurement_reflns_used 663
_cell_measurement_temperature 293(2)
_cell_measurement_theta_max 22.72
_cell_measurement_theta_min 3.16
_cell_volume 2025(2)
_computing_cell_refinement 'Bruker SMART'
_computing_data_collection 'Bruker SMART'
_computing_data_reduction 'Bruker SAINT'
_computing_molecular_graphics 'Bruker SHELXTL'
_computing_publication_material 'Bruker SHELXTL'
_computing_structure_refinement 'SHELXL-97 (Sheldrick, 1997)'
_computing_structure_solution 'SHELXS-97 (Sheldrick, 1990)'
_diffrn_ambient_temperature 293(2)
_diffrn_measured_fraction_theta_full 0.914
_diffrn_measured_fraction_theta_max 0.914
_diffrn_measurement_device_type 'CCD area detector'
_diffrn_measurement_method 'phi and omega scans'
_diffrn_radiation_monochromator graphite
_diffrn_radiation_source 'fine-focus sealed tube'
_diffrn_radiation_type MoK\a
_diffrn_radiation_wavelength 0.71073
_diffrn_reflns_av_R_equivalents 0.0787
_diffrn_reflns_av_sigmaI/netI 0.0978
_diffrn_reflns_limit_h_max 12
_diffrn_reflns_limit_h_min -10
_diffrn_reflns_limit_k_max 9
_diffrn_reflns_limit_k_min -6
_diffrn_reflns_limit_l_max 27
_diffrn_reflns_limit_l_min -27
_diffrn_reflns_number 4419
_diffrn_reflns_theta_full 25.00
_diffrn_reflns_theta_max 25.00
_diffrn_reflns_theta_min 3.16
_exptl_absorpt_coefficient_mu 2.913
_exptl_absorpt_correction_T_max 1.000000
_exptl_absorpt_correction_T_min 0.409951
_exptl_absorpt_correction_type multi-scan
_exptl_absorpt_process_details SADABS
_exptl_crystal_density_diffrn 1.776
_exptl_crystal_density_meas ?
_exptl_crystal_density_method 'not measured'
_exptl_crystal_F_000 1072
_exptl_crystal_size_max 0.24
_exptl_crystal_size_mid 0.12
_exptl_crystal_size_min 0.06
_refine_diff_density_max 0.993
_refine_diff_density_min -0.457
_refine_diff_density_rms 0.122
_refine_ls_extinction_coef 0.0000(4)
_refine_ls_extinction_expression Fc^*^=kFc[1+0.001xFc^2^\l^3^/sin(2\q)]^-1/4^
_refine_ls_extinction_method SHELXL
_refine_ls_goodness_of_fit_ref 1.034
_refine_ls_hydrogen_treatment mixed
_refine_ls_matrix_type full
_refine_ls_number_parameters 134
_refine_ls_number_reflns 1618
_refine_ls_number_restraints 0
_refine_ls_restrained_S_all 1.034
_refine_ls_R_factor_all 0.1007
_refine_ls_R_factor_gt 0.0683
_refine_ls_shift/su_max 0.000
_refine_ls_shift/su_mean 0.000
_refine_ls_structure_factor_coef Fsqd
_refine_ls_weighting_details 'calc w=1/[\s^2^(Fo^2^)+(0.0833P)^2^+5.5475P] where P=(Fo^2^+2Fc^2^)/3'
_refine_ls_weighting_scheme calc
_refine_ls_wR_factor_gt 0.1628
_refine_ls_wR_factor_ref 0.1799
_reflns_number_gt 1148
_reflns_number_total 1618
_reflns_threshold_expression >2sigma(I)
_cod_data_source_file om034283qsi20031107_030839.cif
_cod_data_source_block 030609a
_cod_depositor_comments
;
The following automatic conversions were performed:

'_symmetry_cell_setting' value 'Monoclinic' changed to 'monoclinic'
according to /home/saulius/struct/CIF-dictionaries/cif_core.dic
dictionary named 'cif_core.dic' version 2.4.1 from
2010-06-29.

'_exptl_absorpt_correction_type' value 'MULTI-SCAN'
changed to 'multi-scan' according to
/home/saulius/struct/CIF-dictionaries/cif_core.dic dictionary named
'cif_core.dic' version 2.4.1 from 2010-06-29.

Automatic conversion script
Id: cif_fix_values 1715 2011-07-08 13:25:40Z adriana 

The following automatic conversions were performed:

'_exptl_crystal_density_meas' value 'NONE' was changed to '?' - the
value is perceived as not measured.

Automatic conversion script
Id: cif_fix_values 3008 2015-01-20 13:52:24Z robertas 
;
_cod_original_sg_symbol_H-M C2/c
_cod_database_code 4076264

loop_
_symmetry_equiv_pos_as_xyz
'x, y, z'
'-x, y, -z+1/2'
'x+1/2, y+1/2, z'
'-x+1/2, y+1/2, -z+1/2'
'-x, -y, -z'
'x, -y, z-1/2'
'-x+1/2, -y+1/2, -z'
'x+1/2, -y+1/2, z-1/2'

loop_
_atom_site_label
_atom_site_type_symbol
_atom_site_fract_x
_atom_site_fract_y
_atom_site_fract_z
_atom_site_U_iso_or_equiv
_atom_site_adp_type
_atom_site_occupancy
_atom_site_symmetry_multiplicity
_atom_site_calc_flag
_atom_site_refinement_flags
Se1 Se 0.0000 0.49346(14) 0.2500 0.0524(5) Uani 1 2 d S
Cr1 Cr 0.08773(13) 0.46477(14) 0.17066(6) 0.0425(5) Uani 1 1 d .
O4 O 0.2364(6) 0.5235(7) 0.0311(3) 0.0597(17) Uani 1 1 d .
C8 C 0.2427(9) 0.3867(11) 0.0643(4) 0.057(2) Uani 1 1 d .
C4 C 0.0129(9) 0.4395(13) 0.0803(4) 0.062(2) Uani 1 1 d .
H4 H -0.0045 0.5299 0.0560 0.074 Uiso 1 1 calc R
O2 O 0.3487(8) 0.4494(15) 0.2292(5) 0.126(4) Uani 1 1 d .
O1 O 0.1239(7) 0.8231(8) 0.1451(3) 0.086(3) Uani 1 1 d .
C1 C 0.1116(8) 0.6902(10) 0.1557(4) 0.051(2) Uani 1 1 d .
O3 O 0.3325(7) 0.3000(10) 0.0681(4) 0.091(3) Uani 1 1 d .
C9 C 0.3445(10) 0.5560(16) 0.0011(5) 0.092(4) Uani 1 1 d .
H9A H 0.4188 0.5507 0.0278 0.138 Uiso 1 1 calc R
H9B H 0.3373 0.6644 -0.0159 0.138 Uiso 1 1 calc R
H9C H 0.3490 0.4742 -0.0284 0.138 Uiso 1 1 calc R
C3 C 0.1282(9) 0.3579(10) 0.0899(4) 0.052(2) Uani 1 1 d .
C7 C 0.1141(13) 0.2282(11) 0.1296(5) 0.088(4) Uani 1 1 d .
H7 H 0.1749 0.1526 0.1441 0.106 Uiso 1 1 calc R
C2 C 0.2504(11) 0.4574(15) 0.2081(5) 0.076(3) Uani 1 1 d .
C5 C -0.0713(12) 0.364(2) 0.1127(6) 0.099(5) Uani 1 1 d .
H5 H -0.1542 0.3938 0.1142 0.119 Uiso 1 1 calc R
C6 C -0.0068(16) 0.2363(16) 0.1426(6) 0.108(5) Uani 1 1 d .
H6 H -0.0409 0.1655 0.1680 0.130 Uiso 1 1 calc R

loop_
_atom_site_aniso_label
_atom_site_aniso_U_11
_atom_site_aniso_U_22
_atom_site_aniso_U_33
_atom_site_aniso_U_23
_atom_site_aniso_U_13
_atom_site_aniso_U_12
Se1 0.0677(9) 0.0416(7) 0.0520(8) 0.000 0.0252(6) 0.000
Cr1 0.0537(9) 0.0317(7) 0.0446(8) -0.0020(5) 0.0169(6) -0.0049(5)
O4 0.055(4) 0.060(4) 0.069(4) 0.000(3) 0.029(3) 0.009(3)
C8 0.067(6) 0.057(5) 0.047(5) -0.008(4) 0.010(5) 0.017(5)
C4 0.054(6) 0.073(6) 0.056(6) -0.021(5) -0.005(5) -0.005(5)
O2 0.057(5) 0.180(10) 0.138(9) 0.068(7) -0.005(5) -0.005(6)
O1 0.115(7) 0.037(4) 0.112(7) 0.007(4) 0.042(5) -0.004(4)
C1 0.066(6) 0.043(5) 0.048(5) -0.006(4) 0.018(5) -0.002(4)
O3 0.082(6) 0.097(6) 0.097(6) 0.007(5) 0.027(5) 0.047(5)
C9 0.076(8) 0.106(9) 0.103(10) -0.023(7) 0.052(7) -0.026(7)
C3 0.072(6) 0.039(4) 0.047(5) -0.006(3) 0.015(5) 0.001(4)
C7 0.160(13) 0.026(4) 0.088(8) -0.009(4) 0.052(8) -0.007(6)
C2 0.063(7) 0.085(8) 0.083(8) 0.020(6) 0.018(6) -0.004(6)
C5 0.068(8) 0.141(13) 0.094(10) -0.055(9) 0.035(7) -0.049(9)
C6 0.147(13) 0.074(8) 0.116(11) -0.040(8) 0.071(11) -0.071(9)

loop_
_atom_type_symbol
_atom_type_description
_atom_type_scat_dispersion_real
_atom_type_scat_dispersion_imag
_atom_type_scat_source
C C 0.0033 0.0016 'International Tables Vol C Tables 4.2.6.8 and 6.1.1.4'
H H 0.0000 0.0000 'International Tables Vol C Tables 4.2.6.8 and 6.1.1.4'
O O 0.0106 0.0060 'International Tables Vol C Tables 4.2.6.8 and 6.1.1.4'
Se Se -0.0929 2.2259 'International Tables Vol C Tables 4.2.6.8 and 6.1.1.4'
Cr Cr 0.3209 0.6236 'International Tables Vol C Tables 4.2.6.8 and 6.1.1.4'

loop_
_geom_angle_atom_site_label_1
_geom_angle_atom_site_label_2
_geom_angle_atom_site_label_3
_geom_angle
_geom_angle_site_symmetry_1
Cr1 Se1 Cr1 167.90(8) 2
C2 Cr1 C1 88.7(5) .
C2 Cr1 C7 90.9(5) .
C1 Cr1 C7 137.9(4) .
C2 Cr1 C3 97.2(5) .
C1 Cr1 C3 100.1(3) .
C7 Cr1 C3 38.2(3) .
C2 Cr1 C6 119.9(7) .
C1 Cr1 C6 146.7(6) .
C7 Cr1 C6 37.0(5) .
C3 Cr1 C6 62.2(4) .
C2 Cr1 C4 132.3(5) .
C1 Cr1 C4 87.3(4) .
C7 Cr1 C4 62.7(4) .
C3 Cr1 C4 37.5(3) .
C6 Cr1 C4 61.3(5) .
C2 Cr1 Se1 94.5(4) .
C1 Cr1 Se1 97.9(2) .
C7 Cr1 Se1 124.1(3) .
C3 Cr1 Se1 158.6(2) .
C6 Cr1 Se1 96.5(3) .
C4 Cr1 Se1 133.1(3) .
C2 Cr1 C5 153.5(6) .
C1 Cr1 C5 110.6(6) .
C7 Cr1 C5 62.5(5) .
C3 Cr1 C5 62.5(4) .
C6 Cr1 C5 36.9(6) .
C4 Cr1 C5 36.7(4) .
Se1 Cr1 C5 100.4(3) .
C8 O4 C9 115.9(8) .
O3 C8 O4 120.7(9) .
O3 C8 C3 126.8(9) .
O4 C8 C3 112.4(8) .
C5 C4 C3 109.3(11) .
C5 C4 Cr1 72.7(7) .
C3 C4 Cr1 70.5(5) .
C5 C4 H4 125.3 .
C3 C4 H4 125.3 .
Cr1 C4 H4 123.1 .
O1 C1 Cr1 177.7(9) .
O4 C9 H9A 109.5 .
O4 C9 H9B 109.5 .
H9A C9 H9B 109.5 .
O4 C9 H9C 109.5 .
H9A C9 H9C 109.5 .
H9B C9 H9C 109.5 .
C4 C3 C7 106.9(9) .
C4 C3 C8 129.7(9) .
C7 C3 C8 123.3(9) .
C4 C3 Cr1 72.0(5) .
C7 C3 Cr1 70.9(5) .
C8 C3 Cr1 124.2(7) .
C6 C7 C3 106.6(12) .
C6 C7 Cr1 71.6(6) .
C3 C7 Cr1 70.9(5) .
C6 C7 H7 126.7 .
C3 C7 H7 126.7 .
Cr1 C7 H7 122.5 .
O2 C2 Cr1 177.8(13) .
C4 C5 C6 106.2(11) .
C4 C5 Cr1 70.6(6) .
C6 C5 Cr1 69.7(8) .
C4 C5 H5 126.9 .
C6 C5 H5 126.9 .
Cr1 C5 H5 124.4 .
C7 C6 C5 110.9(11) .
C7 C6 Cr1 71.5(6) .
C5 C6 Cr1 73.4(7) .
C7 C6 H6 124.5 .
C5 C6 H6 124.5 .
Cr1 C6 H6 122.2 .

loop_
_geom_bond_atom_site_label_1
_geom_bond_atom_site_label_2
_geom_bond_distance
_geom_bond_site_symmetry_2
Se1 Cr1 2.1935(16) 2
Se1 Cr1 2.1935(16) .
Cr1 C2 1.871(13) .
Cr1 C1 1.873(9) .
Cr1 C7 2.168(9) .
Cr1 C3 2.169(8) .
Cr1 C6 2.170(11) .
Cr1 C4 2.189(9) .
Cr1 C5 2.216(12) .
O4 C8 1.347(11) .
O4 C9 1.453(10) .
C8 O3 1.189(10) .
C8 C3 1.453(13) .
C4 C5 1.388(15) .
C4 C3 1.403(13) .
C4 H4 0.9300 .
O2 C2 1.120(12) .
O1 C1 1.111(10) .
C9 H9A 0.9600 .
C9 H9B 0.9600 .
C9 H9C 0.9600 .
C3 C7 1.419(13) .
C7 C6 1.375(17) .
C7 H7 0.9300 .
C5 C6 1.39(2) .
C5 H5 0.9300 .
C6 H6 0.9300 .

loop_
_geom_torsion_atom_site_label_1
_geom_torsion_atom_site_label_2
_geom_torsion_atom_site_label_3
_geom_torsion_atom_site_label_4
_geom_torsion
_geom_torsion_site_symmetry_1
Cr1 Se1 Cr1 C2 -88.6(4) 2
Cr1 Se1 Cr1 C1 -177.9(3) 2
Cr1 Se1 Cr1 C7 5.5(5) 2
Cr1 Se1 Cr1 C3 34.4(7) 2
Cr1 Se1 Cr1 C6 32.2(5) 2
Cr1 Se1 Cr1 C4 88.4(4) 2
Cr1 Se1 Cr1 C5 69.3(5) 2
C9 O4 C8 O3 -0.1(14) .
C9 O4 C8 C3 -176.5(8) .
C2 Cr1 C4 C5 143.4(9) .
C1 Cr1 C4 C5 -130.9(9) .
C7 Cr1 C4 C5 79.8(8) .
C3 Cr1 C4 C5 118.6(10) .
C6 Cr1 C4 C5 37.8(8) .
Se1 Cr1 C4 C5 -32.5(10) .
C2 Cr1 C4 C3 24.8(9) .
C1 Cr1 C4 C3 110.6(6) .
C7 Cr1 C4 C3 -38.7(6) .
C6 Cr1 C4 C3 -80.8(7) .
Se1 Cr1 C4 C3 -151.1(4) .
C5 Cr1 C4 C3 -118.6(10) .
C2 Cr1 C1 O1 137(21) .
C7 Cr1 C1 O1 47(21) .
C3 Cr1 C1 O1 39(21) .
C6 Cr1 C1 O1 -14(21) .
C4 Cr1 C1 O1 4(21) .
Se1 Cr1 C1 O1 -129(21) .
C5 Cr1 C1 O1 -25(21) .
C5 C4 C3 C7 0.0(11) .
Cr1 C4 C3 C7 62.7(6) .
C5 C4 C3 C8 177.4(10) .
Cr1 C4 C3 C8 -119.9(10) .
C5 C4 C3 Cr1 -62.7(7) .
O3 C8 C3 C4 -169.0(10) .
O4 C8 C3 C4 7.2(14) .
O3 C8 C3 C7 8.1(16) .
O4 C8 C3 C7 -175.7(8) .
O3 C8 C3 Cr1 96.5(11) .
O4 C8 C3 Cr1 -87.3(9) .
C2 Cr1 C3 C4 -161.8(6) .
C1 Cr1 C3 C4 -71.8(6) .
C7 Cr1 C3 C4 115.9(9) .
C6 Cr1 C3 C4 78.1(8) .
Se1 Cr1 C3 C4 75.7(9) .
C5 Cr1 C3 C4 36.3(7) .
C2 Cr1 C3 C7 82.3(8) .
C1 Cr1 C3 C7 172.3(8) .
C6 Cr1 C3 C7 -37.8(9) .
C4 Cr1 C3 C7 -115.9(9) .
Se1 Cr1 C3 C7 -40.3(11) .
C5 Cr1 C3 C7 -79.6(8) .
C2 Cr1 C3 C8 -35.5(8) .
C1 Cr1 C3 C8 54.5(8) .
C7 Cr1 C3 C8 -117.8(11) .
C6 Cr1 C3 C8 -155.6(10) .
C4 Cr1 C3 C8 126.3(10) .
Se1 Cr1 C3 C8 -158.1(5) .
C5 Cr1 C3 C8 162.6(10) .
C4 C3 C7 C6 -0.3(11) .
C8 C3 C7 C6 -177.9(9) .
Cr1 C3 C7 C6 63.1(8) .
C4 C3 C7 Cr1 -63.4(6) .
C8 C3 C7 Cr1 119.0(9) .
C2 Cr1 C7 C6 143.9(10) .
C1 Cr1 C7 C6 -127.1(10) .
C3 Cr1 C7 C6 -115.7(13) .
C4 Cr1 C7 C6 -77.6(10) .
Se1 Cr1 C7 C6 47.8(11) .
C5 Cr1 C7 C6 -36.1(9) .
C2 Cr1 C7 C3 -100.5(7) .
C1 Cr1 C7 C3 -11.4(11) .
C6 Cr1 C7 C3 115.7(13) .
C4 Cr1 C7 C3 38.1(6) .
Se1 Cr1 C7 C3 163.5(5) .
C5 Cr1 C7 C3 79.6(8) .
C1 Cr1 C2 O2 -119(28) .
C7 Cr1 C2 O2 19(28) .
C3 Cr1 C2 O2 -19(28) .
C6 Cr1 C2 O2 43(29) .
C4 Cr1 C2 O2 -34(29) .
Se1 Cr1 C2 O2 143(28) .
C5 Cr1 C2 O2 19(29) .
C3 C4 C5 C6 0.3(13) .
Cr1 C4 C5 C6 -61.0(9) .
C3 C4 C5 Cr1 61.3(7) .
C2 Cr1 C5 C4 -80.6(15) .
C1 Cr1 C5 C4 53.8(9) .
C7 Cr1 C5 C4 -80.4(7) .
C3 Cr1 C5 C4 -37.1(6) .
C6 Cr1 C5 C4 -116.5(11) .
Se1 Cr1 C5 C4 156.5(7) .
C2 Cr1 C5 C6 35.9(15) .
C1 Cr1 C5 C6 170.3(7) .
C7 Cr1 C5 C6 36.1(7) .
C3 Cr1 C5 C6 79.4(8) .
C4 Cr1 C5 C6 116.5(11) .
Se1 Cr1 C5 C6 -87.0(7) .
C3 C7 C6 C5 0.5(14) .
Cr1 C7 C6 C5 63.2(9) .
C3 C7 C6 Cr1 -62.7(7) .
C4 C5 C6 C7 -0.5(15) .
Cr1 C5 C6 C7 -62.0(9) .
C4 C5 C6 Cr1 61.5(8) .
C2 Cr1 C6 C7 -42.9(11) .
C1 Cr1 C6 C7 102.9(12) .
C3 Cr1 C6 C7 39.1(7) .
C4 Cr1 C6 C7 81.9(8) .
Se1 Cr1 C6 C7 -141.9(8) .
C5 Cr1 C6 C7 119.5(12) .
C2 Cr1 C6 C5 -162.4(7) .
C1 Cr1 C6 C5 -16.6(13) .
C7 Cr1 C6 C5 -119.5(12) .
C3 Cr1 C6 C5 -80.5(8) .
C4 Cr1 C6 C5 -37.6(7) .
Se1 Cr1 C6 C5 98.6(7) .
